data_7158284
loop_
_publ_author_name
'Priyanka, Chiliveru'
'Subbarao, Muppidi'
'Punna, Nagender'

_publ_section_title
;
 Palladium-catalyzed <i>ortho</i>-vinylation of \b-naphthols with
 \a-trifluoromethyl allyl carbonates: one-pot access to
 naphtho[2,1-<i>b</i>]furans.
;
_journal_issue 38
_journal_name_full 'Organic &amp; biomolecular chemistry'
_journal_page_first 8241
_journal_page_last 8245
_journal_paper_doi 10.1039/d1ob01429c
_journal_volume 19
_journal_year 2021
_chemical_formula_moiety 'C21 H17 F3 O2'
_chemical_formula_sum 'C21 H17 F3 O2'
_chemical_formula_weight 358.35
_space_group_crystal_system monoclinic
_space_group_IT_number 14
_space_group_name_Hall '-P 2yn'
_space_group_name_H-M_alt 'P 1 21/n 1'
_atom_sites_solution_hydrogens mixed
_audit_creation_method SHELXL-2018/3
_audit_update_record
;
2021-06-05 deposited with the CCDC.	2021-09-02 downloaded from the CCDC.
;
_cell_angle_alpha 90
_cell_angle_beta 92.224(2)
_cell_angle_gamma 90
_cell_formula_units_Z 8
_cell_length_a 10.3698(4)
_cell_length_b 12.1098(5)
_cell_length_c 29.2861(12)
_cell_measurement_reflns_used 8550
_cell_measurement_temperature 294(2)
_cell_measurement_theta_max 26.19
_cell_measurement_theta_min 2.18
_cell_volume 3674.9(3)
_computing_cell_refinement '<i>SAINT</i> (Bruker, 2016)'
_computing_data_collection '<i>APEX3</i> (Bruker, 2016)'
_computing_data_reduction 'Bruker SAINT'
_computing_molecular_graphics 'Bruker SHELXTL'
_computing_publication_material 'Bruker SHELXTL'
_computing_structure_refinement '<i>SHELXL2014</i> (Sheldrick, 2015)'
_computing_structure_solution '<i>SHELXT</i> (Sheldrick, 2015)'
_diffrn_ambient_temperature 294(2)
_diffrn_measured_fraction_theta_full 0.998
_diffrn_measured_fraction_theta_max 0.998
_diffrn_measurement_device_type 'Bruker D8 QUEST PHOTON-100'
_diffrn_measurement_method '\w and \f'
_diffrn_radiation_type MoK\a
_diffrn_radiation_wavelength 0.71073
_diffrn_reflns_av_R_equivalents 0.0484
_diffrn_reflns_av_unetI/netI 0.0541
_diffrn_reflns_Laue_measured_fraction_full 0.998
_diffrn_reflns_Laue_measured_fraction_max 0.998
_diffrn_reflns_limit_h_max 12
_diffrn_reflns_limit_h_min -12
_diffrn_reflns_limit_k_max 14
_diffrn_reflns_limit_k_min -14
_diffrn_reflns_limit_l_max 34
_diffrn_reflns_limit_l_min -34
_diffrn_reflns_number 22819
_diffrn_reflns_point_group_measured_fraction_full 0.998
_diffrn_reflns_point_group_measured_fraction_max 0.998
_diffrn_reflns_theta_full 24.999
_diffrn_reflns_theta_max 24.999
_diffrn_reflns_theta_min 2.183
_exptl_absorpt_coefficient_mu 0.103
_exptl_absorpt_correction_T_max 0.7454
_exptl_absorpt_correction_T_min 0.6157
_exptl_absorpt_correction_type multi-scan
_exptl_absorpt_process_details 'SADABS, Bruker, 2016'
_exptl_crystal_colour colorless
_exptl_crystal_density_diffrn 1.295
_exptl_crystal_description block
_exptl_crystal_F_000 1488
_exptl_crystal_size_max 0.220
_exptl_crystal_size_mid 0.180
_exptl_crystal_size_min 0.160
_refine_diff_density_max 0.425
_refine_diff_density_min -0.270
_refine_diff_density_rms 0.046
_refine_ls_extinction_method none
_refine_ls_goodness_of_fit_ref 1.040
_refine_ls_hydrogen_treatment mixed
_refine_ls_matrix_type full
_refine_ls_number_parameters 477
_refine_ls_number_reflns 6454
_refine_ls_number_restraints 0
_refine_ls_restrained_S_all 1.040
_refine_ls_R_factor_all 0.1083
_refine_ls_R_factor_gt 0.0671
_refine_ls_shift/su_max 0.000
_refine_ls_shift/su_mean 0.000
_refine_ls_structure_factor_coef Fsqd
_refine_ls_weighting_details 'w=1/[\s^2^(Fo^2^)+(0.0950P)^2^+1.9332P] where P=(Fo^2^+2Fc^2^)/3'
_refine_ls_weighting_scheme calc
_refine_ls_wR_factor_gt 0.1810
_refine_ls_wR_factor_ref 0.2111
_reflns_Friedel_coverage 0.000
_reflns_number_gt 4080
_reflns_number_total 6454
_reflns_threshold_expression 'I > 2\s(I)'
_cod_data_source_file d1ob01429c2.cif
_cod_data_source_block KA964_0m
_cod_depositor_comments 'Adding full bibliography for 7158284.cif.'
_cod_original_sg_symbol_H-M 'P 21/n'
_cod_database_code 7158284
_shelx_shelxl_version_number 2018/3
_shelx_space_group_comment
;
The symmetry employed for this shelxl refinement is uniquely defined
by the following loop, which should always be used as a source of
symmetry information in preference to the above space-group names.
They are only intended as comments.
;
_shelx_estimated_absorpt_t_min 0.978
_shelx_estimated_absorpt_t_max 0.984

loop_
_space_group_symop_operation_xyz
'x, y, z'
'-x+1/2, y+1/2, -z+1/2'
'-x, -y, -z'
'x-1/2, -y-1/2, z-1/2'

loop_
_atom_site_label
_atom_site_type_symbol
_atom_site_fract_x
_atom_site_fract_y
_atom_site_fract_z
_atom_site_U_iso_or_equiv
_atom_site_adp_type
_atom_site_occupancy
_atom_site_site_symmetry_order
_atom_site_calc_flag
_atom_site_refinement_flags_posn
_atom_site_refinement_flags_adp
_atom_site_refinement_flags_occupancy
_atom_site_disorder_assembly
_atom_site_disorder_group
C1A C 1.0747(3) 0.8168(2) 0.60755(11) 0.0598(8) Uani 1 1 d . . . . .
C2A C 1.1017(4) 0.8137(3) 0.56058(12) 0.0736(10) Uani 1 1 d . . . . .
H2A H 1.046853 0.775152 0.540410 0.088 Uiso 1 1 calc R U . . .
C3A C 1.2054(5) 0.8656(4) 0.54461(17) 0.0933(12) Uani 1 1 d . . . . .
H3A H 1.221521 0.861833 0.513635 0.112 Uiso 1 1 calc R U . . .
C4A C 1.2882(4) 0.9245(4) 0.5736(2) 0.0999(15) Uani 1 1 d . . . . .
H4A H 1.359434 0.959995 0.562046 0.120 Uiso 1 1 calc R U . . .
C5A C 1.2657(4) 0.9306(3) 0.61932(19) 0.0918(13) Uani 1 1 d . . . . .
H5A H 1.321918 0.970515 0.638551 0.110 Uiso 1 1 calc R U . . .
C6A C 1.1585(3) 0.8773(3) 0.63756(13) 0.0675(9) Uani 1 1 d . . . . .
C7A C 1.1290(4) 0.8810(3) 0.68435(14) 0.0789(11) Uani 1 1 d . . . . .
H7A H 1.183389 0.919778 0.704623 0.095 Uiso 1 1 calc R U . . .
C8A C 1.0244(4) 0.8300(3) 0.70037(12) 0.0740(10) Uani 1 1 d . . . . .
H8A H 1.006684 0.834311 0.731209 0.089 Uiso 1 1 calc R U . . .
C9A C 0.9424(3) 0.7702(3) 0.67014(11) 0.0601(8) Uani 1 1 d . . . . .
C10A C 0.9654(3) 0.7621(2) 0.62477(10) 0.0555(7) Uani 1 1 d . . . . .
C11A C 0.8756(3) 0.6956(3) 0.59438(11) 0.0601(8) Uani 1 1 d . . . . .
C12A C 0.9179(3) 0.5827(3) 0.58182(10) 0.0590(8) Uani 1 1 d . . . . .
C13A C 1.0225(4) 0.5329(3) 0.60226(13) 0.0857(12) Uani 1 1 d . . . . .
H13A H 1.071380 0.572462 0.623949 0.103 Uiso 1 1 calc R U . . .
C14A C 1.0595(4) 0.4260(3) 0.59222(13) 0.0920(13) Uani 1 1 d . . . . .
H14A H 1.132165 0.395378 0.606910 0.110 Uiso 1 1 calc R U . . .
C15A C 0.9903(4) 0.3665(3) 0.56123(13) 0.0897(12) Uani 1 1 d . . . . .
C16A C 0.8862(6) 0.4151(4) 0.5398(2) 0.149(3) Uani 1 1 d . . . . .
H16A H 0.838380 0.375921 0.517731 0.178 Uiso 1 1 calc R U . . .
C17A C 0.8510(5) 0.5205(4) 0.55029(18) 0.124(2) Uani 1 1 d . . . . .
H17A H 0.778683 0.550874 0.535309 0.148 Uiso 1 1 calc R U . . .
C18A C 0.7599(4) 0.7353(3) 0.58152(12) 0.0723(9) Uani 1 1 d . . . . .
H18A H 0.706127 0.688907 0.564102 0.087 Uiso 1 1 calc R U . . .
C19A C 0.7078(4) 0.8482(3) 0.59249(14) 0.0860(11) Uani 1 1 d . . . . .
H19A H 0.628777 0.840043 0.608832 0.103 Uiso 1 1 calc R U . . .
H19B H 0.769889 0.886812 0.612309 0.103 Uiso 1 1 calc R U . . .
C20A C 0.6817(6) 0.9138(4) 0.5513(2) 0.1085(15) Uani 1 1 d . . . . .
C21A C 1.1233(6) 0.2064(4) 0.56914(18) 0.142(2) Uani 1 1 d . . . . .
H21A H 1.125648 0.131540 0.558433 0.213 Uiso 1 1 calc R U . . .
H21B H 1.116101 0.206824 0.601718 0.213 Uiso 1 1 calc R U . . .
H21C H 1.201186 0.243614 0.561321 0.213 Uiso 1 1 calc R U . . .
F1A F 0.6079(5) 0.8663(3) 0.52034(14) 0.192(2) Uani 1 1 d . . . . .
F2A F 0.6313(3) 1.0117(2) 0.55817(11) 0.1393(11) Uani 1 1 d . . . . .
F3A F 0.7947(5) 0.9334(3) 0.53126(16) 0.203(2) Uani 1 1 d . . . . .
O1A O 0.8391(3) 0.7204(2) 0.68957(8) 0.0769(7) Uani 1 1 d . . . . .
H1OA H 0.806(5) 0.689(4) 0.6659(16) 0.115 Uiso 1 1 d . U . . .
O2A O 1.0164(4) 0.2610(3) 0.54854(12) 0.1371(14) Uani 1 1 d . . . . .
C1B C 0.3826(3) 0.8020(2) 0.78050(9) 0.0485(7) Uani 1 1 d . . . . .
C2B C 0.3085(3) 0.7086(2) 0.79195(11) 0.0594(8) Uani 1 1 d . . . . .
H2B H 0.339085 0.638241 0.785573 0.071 Uiso 1 1 calc R U . . .
C3B C 0.1935(3) 0.7200(3) 0.81212(13) 0.0737(10) Uani 1 1 d . . . . .
H3B H 0.146333 0.657435 0.819239 0.088 Uiso 1 1 calc R U . . .
C4B C 0.1452(3) 0.8238(3) 0.82226(12) 0.0747(10) Uani 1 1 d . . . . .
H4B H 0.067315 0.830257 0.836713 0.090 Uiso 1 1 calc R U . . .
C5B C 0.2116(3) 0.9152(3) 0.81112(11) 0.0643(9) Uani 1 1 d . . . . .
H5B H 0.177835 0.984303 0.817620 0.077 Uiso 1 1 calc R U . . .
C6B C 0.3307(3) 0.9080(2) 0.78985(9) 0.0508(7) Uani 1 1 d . . . . .
C7B C 0.4015(3) 1.0025(2) 0.77778(11) 0.0605(8) Uani 1 1 d . . . . .
H7B H 0.368156 1.072236 0.783470 0.073 Uiso 1 1 calc R U . . .
C8B C 0.5169(3) 0.9934(2) 0.75806(11) 0.0641(9) Uani 1 1 d . . . . .
H8B H 0.562371 1.056553 0.750469 0.077 Uiso 1 1 calc R U . . .
C9B C 0.5684(3) 0.8879(2) 0.74900(10) 0.0542(7) Uani 1 1 d . . . . .
C10B C 0.5039(3) 0.7935(2) 0.75978(9) 0.0470(7) Uani 1 1 d . . . . .
C11B C 0.5593(3) 0.6826(2) 0.74917(10) 0.0470(7) Uani 1 1 d . . . . .
C12B C 0.5398(3) 0.6432(2) 0.70152(10) 0.0474(7) Uani 1 1 d . . . . .
C13B C 0.6077(3) 0.5536(2) 0.68385(10) 0.0538(7) Uani 1 1 d . . . . .
H13B H 0.667417 0.516159 0.702633 0.065 Uiso 1 1 calc R U . . .
C14B C 0.5877(3) 0.5202(3) 0.63940(11) 0.0622(8) Uani 1 1 d . . . . .
H14B H 0.634219 0.460812 0.628395 0.075 Uiso 1 1 calc R U . . .
C15B C 0.4996(3) 0.5736(3) 0.61097(11) 0.0622(8) Uani 1 1 d . . . . .
C16B C 0.4299(3) 0.6609(3) 0.62719(11) 0.0611(8) Uani 1 1 d . . . . .
H16B H 0.368828 0.696435 0.608329 0.073 Uiso 1 1 calc R U . . .
C17B C 0.4516(3) 0.6950(2) 0.67166(10) 0.0542(7) Uani 1 1 d . . . . .
H17B H 0.405460 0.755060 0.682151 0.065 Uiso 1 1 calc R U . . .
C18B C 0.6203(3) 0.6238(2) 0.78166(10) 0.0572(8) Uani 1 1 d . . . . .
H18B H 0.652255 0.554951 0.773686 0.069 Uiso 1 1 calc R U . . .
C19B C 0.6412(4) 0.6605(3) 0.83020(11) 0.0732(10) Uani 1 1 d . . . . .
H19C H 0.589595 0.725831 0.835190 0.088 Uiso 1 1 calc R U . . .
H19D H 0.611548 0.602897 0.850284 0.088 Uiso 1 1 calc R U . . .
C20B C 0.7780(5) 0.6856(4) 0.84245(15) 0.0933(12) Uani 1 1 d . . . . .
C21B C 0.3941(6) 0.5884(6) 0.53744(17) 0.143(2) Uani 1 1 d . . . . .
H21D H 0.407758 0.666801 0.537931 0.215 Uiso 1 1 calc R U . . .
H21E H 0.309283 0.572239 0.547646 0.215 Uiso 1 1 calc R U . . .
H21F H 0.401985 0.561372 0.506856 0.215 Uiso 1 1 calc R U . . .
F1B F 0.8550(3) 0.5998(3) 0.83929(10) 0.1335(11) Uani 1 1 d . . . . .
F2B F 0.7951(3) 0.7230(3) 0.88503(9) 0.1375(11) Uani 1 1 d . . . . .
F3B F 0.8239(4) 0.7642(3) 0.81527(12) 0.1666(15) Uani 1 1 d . . . . .
O1B O 0.6852(2) 0.88817(18) 0.72932(10) 0.0756(7) Uani 1 1 d . . . . .
H1OB H 0.706(5) 0.836(4) 0.7236(17) 0.113 Uiso 1 1 d . U . . .
O2B O 0.4878(3) 0.5362(2) 0.56689(8) 0.0885(8) Uani 1 1 d . . . . .

loop_
_atom_site_aniso_label
_atom_site_aniso_U_11
_atom_site_aniso_U_22
_atom_site_aniso_U_33
_atom_site_aniso_U_23
_atom_site_aniso_U_13
_atom_site_aniso_U_12
C1A 0.0624(19) 0.0486(17) 0.068(2) -0.0014(15) -0.0033(16) 0.0098(15)
C2A 0.085(3) 0.065(2) 0.072(2) 0.0065(17) 0.0107(19) 0.0021(19)
C3A 0.102(3) 0.076(3) 0.103(3) 0.016(2) 0.024(3) 0.004(2)
C4A 0.079(3) 0.071(3) 0.152(5) 0.033(3) 0.029(3) 0.005(2)
C5A 0.076(3) 0.049(2) 0.149(4) 0.002(2) -0.015(3) -0.0009(18)
C6A 0.064(2) 0.0473(18) 0.090(3) -0.0007(17) -0.0109(18) 0.0058(16)
C7A 0.088(3) 0.058(2) 0.087(3) -0.0173(19) -0.032(2) 0.011(2)
C8A 0.098(3) 0.064(2) 0.059(2) -0.0099(17) -0.0071(19) 0.015(2)
C9A 0.070(2) 0.0502(17) 0.0601(19) -0.0050(15) 0.0012(16) 0.0098(16)
C10A 0.0612(19) 0.0487(17) 0.0564(18) -0.0032(14) -0.0021(14) 0.0055(14)
C11A 0.068(2) 0.0546(18) 0.0567(18) -0.0007(14) -0.0081(15) 0.0043(15)
C12A 0.065(2) 0.0567(18) 0.0544(17) -0.0045(14) -0.0050(15) 0.0049(15)
C13A 0.103(3) 0.077(2) 0.074(2) -0.0219(19) -0.034(2) 0.026(2)
C14A 0.119(3) 0.081(3) 0.073(2) -0.014(2) -0.032(2) 0.042(2)
C15A 0.121(3) 0.069(2) 0.078(2) -0.021(2) -0.023(2) 0.031(2)
C16A 0.163(5) 0.098(3) 0.177(5) -0.077(4) -0.102(4) 0.053(3)
C17A 0.125(4) 0.086(3) 0.153(4) -0.054(3) -0.082(3) 0.042(3)
C18A 0.075(2) 0.065(2) 0.076(2) -0.0032(17) -0.0060(18) 0.0046(18)
C19A 0.095(3) 0.073(2) 0.089(3) 0.008(2) -0.001(2) 0.010(2)
C20A 0.121(4) 0.089(3) 0.117(4) 0.020(3) 0.019(3) 0.029(3)
C21A 0.202(6) 0.111(4) 0.111(4) -0.018(3) -0.016(4) 0.087(4)
F1A 0.259(5) 0.157(3) 0.151(3) -0.015(3) -0.101(3) 0.079(3)
F2A 0.167(3) 0.0898(18) 0.162(3) 0.0255(17) 0.007(2) 0.0554(18)
F3A 0.230(4) 0.164(3) 0.222(4) 0.091(3) 0.105(4) 0.060(3)
O1A 0.0857(18) 0.0738(16) 0.0725(16) -0.0017(12) 0.0186(13) 0.0034(13)
O2A 0.186(3) 0.089(2) 0.131(3) -0.0475(19) -0.056(2) 0.064(2)
C1B 0.0532(17) 0.0431(15) 0.0487(16) -0.0033(12) -0.0049(13) 0.0040(13)
C2B 0.0574(19) 0.0456(17) 0.076(2) -0.0025(15) 0.0058(16) -0.0001(14)
C3B 0.059(2) 0.068(2) 0.095(3) 0.0039(19) 0.0113(19) -0.0044(17)
C4B 0.057(2) 0.085(3) 0.083(2) -0.008(2) 0.0124(17) 0.0078(19)
C5B 0.065(2) 0.059(2) 0.069(2) -0.0101(16) 0.0003(17) 0.0188(17)
C6B 0.0585(18) 0.0462(16) 0.0470(16) -0.0066(13) -0.0061(13) 0.0098(14)
C7B 0.076(2) 0.0399(16) 0.0648(19) -0.0084(14) -0.0039(17) 0.0115(15)
C8B 0.085(2) 0.0336(15) 0.074(2) -0.0018(14) 0.0041(18) -0.0030(15)
C9B 0.0583(19) 0.0433(16) 0.0613(18) -0.0021(13) 0.0057(15) -0.0016(14)
C10B 0.0491(16) 0.0364(14) 0.0554(16) -0.0023(12) -0.0005(13) -0.0003(12)
C11B 0.0447(15) 0.0349(14) 0.0614(17) 0.0011(13) 0.0040(13) 0.0014(12)
C12B 0.0463(15) 0.0328(14) 0.0635(18) -0.0016(12) 0.0052(13) -0.0029(12)
C13B 0.0541(17) 0.0426(16) 0.0646(19) -0.0023(14) 0.0016(14) 0.0061(13)
C14B 0.063(2) 0.0512(18) 0.072(2) -0.0118(16) 0.0080(16) 0.0089(15)
C15B 0.063(2) 0.064(2) 0.0599(19) -0.0099(16) 0.0022(16) -0.0024(16)
C16B 0.0634(19) 0.0568(19) 0.063(2) 0.0004(15) -0.0044(15) 0.0084(15)
C17B 0.0595(18) 0.0393(15) 0.0639(19) -0.0014(14) 0.0017(15) 0.0067(13)
C18B 0.0618(19) 0.0453(16) 0.0647(19) -0.0007(14) 0.0041(15) 0.0072(14)
C19B 0.083(2) 0.073(2) 0.064(2) 0.0029(17) 0.0018(18) 0.0188(19)
C20B 0.111(4) 0.092(3) 0.074(3) -0.013(2) -0.019(2) 0.005(3)
C21B 0.142(5) 0.193(6) 0.092(3) -0.058(4) -0.040(3) 0.054(4)
F1B 0.1013(19) 0.169(3) 0.127(2) -0.045(2) -0.0331(16) 0.0507(19)
F2B 0.165(3) 0.144(2) 0.0991(19) -0.0445(17) -0.0454(18) 0.024(2)
F3B 0.175(3) 0.179(3) 0.143(3) 0.016(2) -0.033(2) -0.094(3)
O1B 0.0747(16) 0.0495(13) 0.1043(19) -0.0002(13) 0.0266(14) -0.0080(12)
O2B 0.0959(19) 0.1003(19) 0.0682(16) -0.0257(14) -0.0099(13) 0.0230(15)

loop_
_atom_type_symbol
_atom_type_description
_atom_type_scat_dispersion_real
_atom_type_scat_dispersion_imag
_atom_type_scat_source
C C 0.0033 0.0016 'International Tables Vol C Tables 4.2.6.8 and 6.1.1.4'
H H 0.0000 0.0000 'International Tables Vol C Tables 4.2.6.8 and 6.1.1.4'
O O 0.0106 0.0060 'International Tables Vol C Tables 4.2.6.8 and 6.1.1.4'
F F 0.0171 0.0103 'International Tables Vol C Tables 4.2.6.8 and 6.1.1.4'

loop_
_geom_angle_atom_site_label_1
_geom_angle_atom_site_label_2
_geom_angle_atom_site_label_3
_geom_angle
_geom_angle_site_symmetry_1
_geom_angle_site_symmetry_3
_geom_angle_publ_flag
C2A C1A C6A 118.5(3) . . ?
C2A C1A C10A 121.5(3) . . ?
C6A C1A C10A 120.0(3) . . ?
C3A C2A C1A 121.2(4) . . ?
C3A C2A H2A 119.4 . . ?
C1A C2A H2A 119.4 . . ?
C2A C3A C4A 120.9(4) . . ?
C2A C3A H3A 119.6 . . ?
C4A C3A H3A 119.6 . . ?
C5A C4A C3A 120.2(4) . . ?
C5A C4A H4A 119.9 . . ?
C3A C4A H4A 119.9 . . ?
C4A C5A C6A 120.8(4) . . ?
C4A C5A H5A 119.6 . . ?
C6A C5A H5A 119.6 . . ?
C5A C6A C1A 118.4(4) . . ?
C5A C6A C7A 123.8(4) . . ?
C1A C6A C7A 117.8(3) . . ?
C8A C7A C6A 121.9(3) . . ?
C8A C7A H7A 119.0 . . ?
C6A C7A H7A 119.0 . . ?
C7A C8A C9A 119.5(3) . . ?
C7A C8A H8A 120.2 . . ?
C9A C8A H8A 120.2 . . ?
C10A C9A O1A 122.8(3) . . ?
C10A C9A C8A 121.8(3) . . ?
O1A C9A C8A 115.4(3) . . ?
C9A C10A C1A 119.0(3) . . ?
C9A C10A C11A 119.3(3) . . ?
C1A C10A C11A 121.7(3) . . ?
C18A C11A C12A 122.2(3) . . ?
C18A C11A C10A 120.4(3) . . ?
C12A C11A C10A 117.3(3) . . ?
C13A C12A C17A 115.5(3) . . ?
C13A C12A C11A 122.5(3) . . ?
C17A C12A C11A 122.0(3) . . ?
C12A C13A C14A 123.0(3) . . ?
C12A C13A H13A 118.5 . . ?
C14A C13A H13A 118.5 . . ?
C15A C14A C13A 119.9(4) . . ?
C15A C14A H14A 120.0 . . ?
C13A C14A H14A 120.0 . . ?
C14A C15A C16A 118.2(4) . . ?
C14A C15A O2A 125.5(4) . . ?
C16A C15A O2A 116.3(4) . . ?
C15A C16A C17A 121.0(4) . . ?
C15A C16A H16A 119.5 . . ?
C17A C16A H16A 119.5 . . ?
C12A C17A C16A 122.4(4) . . ?
C12A C17A H17A 118.8 . . ?
C16A C17A H17A 118.8 . . ?
C11A C18A C19A 126.3(3) . . ?
C11A C18A H18A 116.8 . . ?
C19A C18A H18A 116.8 . . ?
C20A C19A C18A 111.9(4) . . ?
C20A C19A H19A 109.2 . . ?
C18A C19A H19A 109.2 . . ?
C20A C19A H19B 109.2 . . ?
C18A C19A H19B 109.2 . . ?
H19A C19A H19B 107.9 . . ?
F1A C20A F2A 106.3(5) . . ?
F1A C20A F3A 105.8(5) . . ?
F2A C20A F3A 105.4(4) . . ?
F1A C20A C19A 114.9(5) . . ?
F2A C20A C19A 115.2(5) . . ?
F3A C20A C19A 108.5(5) . . ?
O2A C21A H21A 109.5 . . ?
O2A C21A H21B 109.5 . . ?
H21A C21A H21B 109.5 . . ?
O2A C21A H21C 109.5 . . ?
H21A C21A H21C 109.5 . . ?
H21B C21A H21C 109.5 . . ?
C9A O1A H1OA 99(3) . . ?
C15A O2A C21A 119.1(4) . . ?
C2B C1B C10B 122.8(2) . . ?
C2B C1B C6B 117.6(3) . . ?
C10B C1B C6B 119.7(3) . . ?
C3B C2B C1B 121.0(3) . . ?
C3B C2B H2B 119.5 . . ?
C1B C2B H2B 119.5 . . ?
C2B C3B C4B 121.0(3) . . ?
C2B C3B H3B 119.5 . . ?
C4B C3B H3B 119.5 . . ?
C5B C4B C3B 119.9(3) . . ?
C5B C4B H4B 120.0 . . ?
C3B C4B H4B 120.0 . . ?
C4B C5B C6B 121.4(3) . . ?
C4B C5B H5B 119.3 . . ?
C6B C5B H5B 119.3 . . ?
C5B C6B C7B 122.3(3) . . ?
C5B C6B C1B 119.1(3) . . ?
C7B C6B C1B 118.6(3) . . ?
C8B C7B C6B 121.2(3) . . ?
C8B C7B H7B 119.4 . . ?
C6B C7B H7B 119.4 . . ?
C7B C8B C9B 120.0(3) . . ?
C7B C8B H8B 120.0 . . ?
C9B C8B H8B 120.0 . . ?
O1B C9B C10B 123.4(3) . . ?
O1B C9B C8B 115.2(3) . . ?
C10B C9B C8B 121.4(3) . . ?
C9B C10B C1B 119.1(2) . . ?
C9B C10B C11B 120.5(2) . . ?
C1B C10B C11B 120.4(2) . . ?
C18B C11B C12B 123.1(3) . . ?
C18B C11B C10B 120.5(3) . . ?
C12B C11B C10B 116.4(2) . . ?
C17B C12B C13B 116.4(3) . . ?
C17B C12B C11B 120.6(2) . . ?
C13B C12B C11B 123.0(3) . . ?
C14B C13B C12B 121.3(3) . . ?
C14B C13B H13B 119.4 . . ?
C12B C13B H13B 119.4 . . ?
C13B C14B C15B 120.6(3) . . ?
C13B C14B H14B 119.7 . . ?
C15B C14B H14B 119.7 . . ?
O2B C15B C14B 116.6(3) . . ?
O2B C15B C16B 123.5(3) . . ?
C14B C15B C16B 119.9(3) . . ?
C15B C16B C17B 119.2(3) . . ?
C15B C16B H16B 120.4 . . ?
C17B C16B H16B 120.4 . . ?
C16B C17B C12B 122.6(3) . . ?
C16B C17B H17B 118.7 . . ?
C12B C17B H17B 118.7 . . ?
C11B C18B C19B 124.6(3) . . ?
C11B C18B H18B 117.7 . . ?
C19B C18B H18B 117.7 . . ?
C20B C19B C18B 113.2(3) . . ?
C20B C19B H19C 108.9 . . ?
C18B C19B H19C 108.9 . . ?
C20B C19B H19D 108.9 . . ?
C18B C19B H19D 108.9 . . ?
H19C C19B H19D 107.8 . . ?
F1B C20B F2B 106.0(4) . . ?
F1B C20B F3B 106.8(4) . . ?
F2B C20B F3B 106.1(4) . . ?
F1B C20B C19B 113.4(4) . . ?
F2B C20B C19B 112.8(4) . . ?
F3B C20B C19B 111.2(4) . . ?
O2B C21B H21D 109.5 . . ?
O2B C21B H21E 109.5 . . ?
H21D C21B H21E 109.5 . . ?
O2B C21B H21F 109.5 . . ?
H21D C21B H21F 109.5 . . ?
H21E C21B H21F 109.5 . . ?
C9B O1B H1OB 113(4) . . ?
C15B O2B C21B 117.3(3) . . ?

loop_
_geom_bond_atom_site_label_1
_geom_bond_atom_site_label_2
_geom_bond_distance
_geom_bond_site_symmetry_2
_geom_bond_publ_flag
C1A C2A 1.415(5) . ?
C1A C6A 1.416(5) . ?
C1A C10A 1.422(4) . ?
C2A C3A 1.344(5) . ?
C2A H2A 0.9300 . ?
C3A C4A 1.382(7) . ?
C3A H3A 0.9300 . ?
C4A C5A 1.370(6) . ?
C4A H4A 0.9300 . ?
C5A C6A 1.409(5) . ?
C5A H5A 0.9300 . ?
C6A C7A 1.416(5) . ?
C7A C8A 1.349(5) . ?
C7A H7A 0.9300 . ?
C8A C9A 1.405(5) . ?
C8A H8A 0.9300 . ?
C9A C10A 1.363(4) . ?
C9A O1A 1.372(4) . ?
C10A C11A 1.498(4) . ?
C11A C18A 1.333(5) . ?
C11A C12A 1.486(4) . ?
C12A C13A 1.359(5) . ?
C12A C17A 1.360(5) . ?
C13A C14A 1.386(5) . ?
C13A H13A 0.9300 . ?
C14A C15A 1.344(5) . ?
C14A H14A 0.9300 . ?
C15A C16A 1.361(6) . ?
C15A O2A 1.361(4) . ?
C16A C17A 1.366(6) . ?
C16A H16A 0.9300 . ?
C17A H17A 0.9300 . ?
C18A C19A 1.509(5) . ?
C18A H18A 0.9300 . ?
C19A C20A 1.462(6) . ?
C19A H19A 0.9700 . ?
C19A H19B 0.9700 . ?
C20A F1A 1.297(6) . ?
C20A F2A 1.315(5) . ?
C20A F3A 1.352(6) . ?
C21A O2A 1.406(6) . ?
C21A H21A 0.9600 . ?
C21A H21B 0.9600 . ?
C21A H21C 0.9600 . ?
O1A H1OA 0.85(5) . ?
C1B C2B 1.415(4) . ?
C1B C10B 1.421(4) . ?
C1B C6B 1.422(4) . ?
C2B C3B 1.359(4) . ?
C2B H2B 0.9300 . ?
C3B C4B 1.389(5) . ?
C3B H3B 0.9300 . ?
C4B C5B 1.350(5) . ?
C4B H4B 0.9300 . ?
C5B C6B 1.408(4) . ?
C5B H5B 0.9300 . ?
C6B C7B 1.412(4) . ?
C7B C8B 1.354(4) . ?
C7B H7B 0.9300 . ?
C8B C9B 1.413(4) . ?
C8B H8B 0.9300 . ?
C9B O1B 1.362(4) . ?
C9B C10B 1.368(4) . ?
C10B C11B 1.498(4) . ?
C11B C18B 1.329(4) . ?
C11B C12B 1.481(4) . ?
C12B C17B 1.390(4) . ?
C12B C13B 1.403(4) . ?
C13B C14B 1.371(4) . ?
C13B H13B 0.9300 . ?
C14B C15B 1.374(5) . ?
C14B H14B 0.9300 . ?
C15B O2B 1.369(4) . ?
C15B C16B 1.375(4) . ?
C16B C17B 1.376(4) . ?
C16B H16B 0.9300 . ?
C17B H17B 0.9300 . ?
C18B C19B 1.497(4) . ?
C18B H18B 0.9300 . ?
C19B C20B 1.481(6) . ?
C19B H19C 0.9700 . ?
C19B H19D 0.9700 . ?
C20B F1B 1.316(5) . ?
C20B F2B 1.332(5) . ?
C20B F3B 1.340(5) . ?
C21B O2B 1.423(5) . ?
C21B H21D 0.9600 . ?
C21B H21E 0.9600 . ?
C21B H21F 0.9600 . ?
O1B H1OB 0.69(5) . ?

loop_
_geom_hbond_atom_site_label_D
_geom_hbond_atom_site_label_H
_geom_hbond_atom_site_label_A
_geom_hbond_distance_DH
_geom_hbond_distance_HA
_geom_hbond_distance_DA
_geom_hbond_angle_DHA
_geom_hbond_site_symmetry_A
_geom_hbond_publ_flag
O1B H1OB O1A 0.69(5) 2.22(5) 2.858(3) 153(5) . yes

loop_
_geom_torsion_atom_site_label_1
_geom_torsion_atom_site_label_2
_geom_torsion_atom_site_label_3
_geom_torsion_atom_site_label_4
_geom_torsion
_geom_torsion_site_symmetry_1
_geom_torsion_site_symmetry_2
_geom_torsion_site_symmetry_3
_geom_torsion_site_symmetry_4
_geom_torsion_publ_flag
C6A C1A C2A C3A 0.9(5) . . . . ?
C10A C1A C2A C3A -179.9(3) . . . . ?
C1A C2A C3A C4A -0.6(6) . . . . ?
C2A C3A C4A C5A 0.1(6) . . . . ?
C3A C4A C5A C6A 0.1(6) . . . . ?
C4A C5A C6A C1A 0.2(5) . . . . ?
C4A C5A C6A C7A -179.5(4) . . . . ?
C2A C1A C6A C5A -0.7(4) . . . . ?
C10A C1A C6A C5A -179.9(3) . . . . ?
C2A C1A C6A C7A 179.0(3) . . . . ?
C10A C1A C6A C7A -0.2(4) . . . . ?
C5A C6A C7A C8A 179.1(3) . . . . ?
C1A C6A C7A C8A -0.6(5) . . . . ?
C6A C7A C8A C9A 0.7(5) . . . . ?
C7A C8A C9A C10A 0.0(5) . . . . ?
C7A C8A C9A O1A 179.5(3) . . . . ?
O1A C9A C10A C1A 179.8(3) . . . . ?
C8A C9A C10A C1A -0.8(5) . . . . ?
O1A C9A C10A C11A -0.5(4) . . . . ?
C8A C9A C10A C11A 179.0(3) . . . . ?
C2A C1A C10A C9A -178.4(3) . . . . ?
C6A C1A C10A C9A 0.8(4) . . . . ?
C2A C1A C10A C11A 1.9(5) . . . . ?
C6A C1A C10A C11A -178.9(3) . . . . ?
C9A C10A C11A C18A 75.5(4) . . . . ?
C1A C10A C11A C18A -104.8(4) . . . . ?
C9A C10A C11A C12A -100.9(3) . . . . ?
C1A C10A C11A C12A 78.8(4) . . . . ?
C18A C11A C12A C13A -165.8(4) . . . . ?
C10A C11A C12A C13A 10.5(5) . . . . ?
C18A C11A C12A C17A 11.5(6) . . . . ?
C10A C11A C12A C17A -172.2(4) . . . . ?
C17A C12A C13A C14A -0.3(7) . . . . ?
C11A C12A C13A C14A 177.2(4) . . . . ?
C12A C13A C14A C15A -0.4(7) . . . . ?
C13A C14A C15A C16A 1.3(8) . . . . ?
C13A C14A C15A O2A -179.8(5) . . . . ?
C14A C15A C16A C17A -1.6(10) . . . . ?
O2A C15A C16A C17A 179.5(6) . . . . ?
C13A C12A C17A C16A 0.1(8) . . . . ?
C11A C12A C17A C16A -177.4(5) . . . . ?
C15A C16A C17A C12A 0.9(11) . . . . ?
C12A C11A C18A C19A 179.9(3) . . . . ?
C10A C11A C18A C19A 3.6(5) . . . . ?
C11A C18A C19A C20A 117.4(5) . . . . ?
C18A C19A C20A F1A 53.5(6) . . . . ?
C18A C19A C20A F2A 177.5(4) . . . . ?
C18A C19A C20A F3A -64.7(6) . . . . ?
C14A C15A O2A C21A 0.7(8) . . . . ?
C16A C15A O2A C21A 179.5(6) . . . . ?
C10B C1B C2B C3B 179.4(3) . . . . ?
C6B C1B C2B C3B -1.5(5) . . . . ?
C1B C2B C3B C4B -0.2(5) . . . . ?
C2B C3B C4B C5B 1.5(6) . . . . ?
C3B C4B C5B C6B -1.0(5) . . . . ?
C4B C5B C6B C7B 179.8(3) . . . . ?
C4B C5B C6B C1B -0.8(5) . . . . ?
C2B C1B C6B C5B 2.0(4) . . . . ?
C10B C1B C6B C5B -178.9(3) . . . . ?
C2B C1B C6B C7B -178.6(3) . . . . ?
C10B C1B C6B C7B 0.6(4) . . . . ?
C5B C6B C7B C8B 178.9(3) . . . . ?
C1B C6B C7B C8B -0.6(4) . . . . ?
C6B C7B C8B C9B 0.3(5) . . . . ?
C7B C8B C9B O1B -179.7(3) . . . . ?
C7B C8B C9B C10B 0.0(5) . . . . ?
O1B C9B C10B C1B 179.7(3) . . . . ?
C8B C9B C10B C1B 0.0(4) . . . . ?
O1B C9B C10B C11B -1.4(5) . . . . ?
C8B C9B C10B C11B 179.0(3) . . . . ?
C2B C1B C10B C9B 178.8(3) . . . . ?
C6B C1B C10B C9B -0.3(4) . . . . ?
C2B C1B C10B C11B -0.2(4) . . . . ?
C6B C1B C10B C11B -179.3(2) . . . . ?
C9B C10B C11B C18B 100.3(3) . . . . ?
C1B C10B C11B C18B -80.7(4) . . . . ?
C9B C10B C11B C12B -80.8(3) . . . . ?
C1B C10B C11B C12B 98.2(3) . . . . ?
C18B C11B C12B C17B 165.3(3) . . . . ?
C10B C11B C12B C17B -13.6(4) . . . . ?
C18B C11B C12B C13B -15.0(4) . . . . ?
C10B C11B C12B C13B 166.2(3) . . . . ?
C17B C12B C13B C14B 0.3(4) . . . . ?
C11B C12B C13B C14B -179.4(3) . . . . ?
C12B C13B C14B C15B -0.4(5) . . . . ?
C13B C14B C15B O2B 178.6(3) . . . . ?
C13B C14B C15B C16B -0.5(5) . . . . ?
O2B C15B C16B C17B -177.7(3) . . . . ?
C14B C15B C16B C17B 1.3(5) . . . . ?
C15B C16B C17B C12B -1.4(5) . . . . ?
C13B C12B C17B C16B 0.5(4) . . . . ?
C11B C12B C17B C16B -179.7(3) . . . . ?
C12B C11B C18B C19B -179.6(3) . . . . ?
C10B C11B C18B C19B -0.8(5) . . . . ?
C11B C18B C19B C20B -110.4(4) . . . . ?
C18B C19B C20B F1B -62.3(5) . . . . ?
C18B C19B C20B F2B 177.2(3) . . . . ?
C18B C19B C20B F3B 58.0(5) . . . . ?
C14B C15B O2B C21B 178.1(4) . . . . ?
C16B C15B O2B C21B -2.8(6) . . . . ?
